data_4077965
loop_
_publ_author_name
'Zayya, Almas I.'
'Spencer, John L.'

_publ_section_title
;
 Coordination Chemistry of a Bicyclic
 3-Aza-7-phosphabicyclo[3.3.1]nonan-9-one Ligand
;
_journal_issue 7
_journal_name_full Organometallics
_journal_page_first 2841
_journal_paper_doi 10.1021/om201131w
_journal_volume 31
_journal_year 2012
_chemical_formula_moiety 'C32 H44 N3 O5 P Pt'
_chemical_formula_sum 'C32 H44 N3 O5 P Pt'
_chemical_formula_weight 776.76
_chemical_name_systematic
; 
 ? 
;
_space_group_IT_number 15
_symmetry_cell_setting monoclinic
_symmetry_space_group_name_Hall '-C 2yc'
_symmetry_space_group_name_H-M 'C 1 2/c 1'
_atom_sites_solution_hydrogens geom
_atom_sites_solution_primary direct
_atom_sites_solution_secondary difmap
_audit_creation_method SHELXL-97
_cell_angle_alpha 90.00
_cell_angle_beta 105.768(4)
_cell_angle_gamma 90.00
_cell_formula_units_Z 8
_cell_length_a 15.3563(14)
_cell_length_b 16.5728(13)
_cell_length_c 27.816(2)
_cell_measurement_reflns_used 9952
_cell_measurement_temperature 296(2)
_cell_measurement_theta_max 23.204
_cell_measurement_theta_min 2.485
_cell_volume 6812.7(10)
_computing_structure_refinement 'SHELXL-97 (Sheldrick, 1997)'
_computing_structure_solution 'SHELXS-97 (Sheldrick, 1990)'
_diffrn_ambient_temperature 296(2)
_diffrn_measured_fraction_theta_full 0.999
_diffrn_measured_fraction_theta_max 0.999
_diffrn_measurement_device_type 'CCDC area detector'
_diffrn_measurement_method 'phi and omega scans'
_diffrn_radiation_monochromator graphite
_diffrn_radiation_source 'fine-focus sealed tube'
_diffrn_radiation_type MoK\a
_diffrn_radiation_wavelength 0.71073
_diffrn_reflns_av_R_equivalents 0.0546
_diffrn_reflns_av_sigmaI/netI 0.0310
_diffrn_reflns_limit_h_max 18
_diffrn_reflns_limit_h_min -18
_diffrn_reflns_limit_k_max 20
_diffrn_reflns_limit_k_min -19
_diffrn_reflns_limit_l_max 33
_diffrn_reflns_limit_l_min -33
_diffrn_reflns_number 59911
_diffrn_reflns_theta_full 25.00
_diffrn_reflns_theta_max 25.50
_diffrn_reflns_theta_min 2.57
_exptl_absorpt_coefficient_mu 4.207
_exptl_absorpt_correction_T_max 0.746
_exptl_absorpt_correction_T_min 0.5721
_exptl_absorpt_correction_type multi-scan
_exptl_crystal_colour yellow
_exptl_crystal_density_diffrn 1.515
_exptl_crystal_density_method 'not measured'
_exptl_crystal_description block
_exptl_crystal_F_000 3120
_exptl_crystal_size_max 0.41
_exptl_crystal_size_mid 0.35
_exptl_crystal_size_min 0.32
_refine_diff_density_max 3.320
_refine_diff_density_min -1.674
_refine_diff_density_rms 0.132
_refine_ls_extinction_method none
_refine_ls_goodness_of_fit_ref 1.128
_refine_ls_hydrogen_treatment mixed
_refine_ls_matrix_type full
_refine_ls_number_parameters 402
_refine_ls_number_reflns 6351
_refine_ls_number_restraints 0
_refine_ls_restrained_S_all 1.128
_refine_ls_R_factor_all 0.0693
_refine_ls_R_factor_gt 0.0459
_refine_ls_shift/su_max 0.003
_refine_ls_shift/su_mean 0.000
_refine_ls_structure_factor_coef Fsqd
_refine_ls_weighting_details 'calc w=1/[\s^2^(Fo^2^)+(0.0359P)^2^+82.3474P] where P=(Fo^2^+2Fc^2^)/3'
_refine_ls_weighting_scheme calc
_refine_ls_wR_factor_gt 0.1023
_refine_ls_wR_factor_ref 0.1183
_reflns_number_gt 4886
_reflns_number_total 6351
_reflns_threshold_expression >2sigma(I)
_cod_data_source_file om201131w_si_003.cif
_cod_data_source_block pnd
_cod_depositor_comments
;
The following automatic conversions were performed:
'_atom_site_symetry_multiplicity' tag replaced with
'_atom_site_symmetry_multiplicity'.

Automatic conversion script
Id: cif_correct_tags 1440 2010-10-19 06:21:57Z saulius 

The following automatic conversions were performed:

'_symmetry_cell_setting' value 'Monoclinic' changed to 'monoclinic'
according to /home/saulius/struct/CIF-dictionaries/cif_core.dic
dictionary named 'cif_core.dic' version 2.4.1 from 2010-06-29.

Automatic conversion script
Id: cif_fix_values 1715 2011-07-08 13:25:40Z adriana 
;
_cod_original_cell_volume 6812.8(10)
_cod_database_code 4077965

loop_
_symmetry_equiv_pos_as_xyz
'x, y, z'
'-x, y, -z+1/2'
'x+1/2, y+1/2, z'
'-x+1/2, y+1/2, -z+1/2'
'-x, -y, -z'
'x, -y, z-1/2'
'-x+1/2, -y+1/2, -z'
'x+1/2, -y+1/2, z-1/2'

loop_
_atom_site_label
_atom_site_type_symbol
_atom_site_fract_x
_atom_site_fract_y
_atom_site_fract_z
_atom_site_U_iso_or_equiv
_atom_site_adp_type
_atom_site_occupancy
_atom_site_symmetry_multiplicity
_atom_site_calc_flag
_atom_site_refinement_flags
Pt1 Pt 0.52645(2) 0.441621(19) 0.197850(10) 0.04585(12) Uani 1 1 d .
P1 P 0.64204(15) 0.42392(13) 0.16771(7) 0.0519(5) Uani 1 1 d .
O4 O 0.6207(5) 0.3477(4) 0.0107(2) 0.0723(18) Uani 1 1 d .
C15 C 0.3579(6) 0.4417(6) 0.0253(3) 0.064(2) Uani 1 1 d .
H15 H 0.3258 0.4426 -0.0083 0.077 Uiso 1 1 calc R
C1 C 0.5966(6) 0.3897(5) 0.1020(3) 0.052(2) Uani 1 1 d .
H1 H 0.6252 0.4237 0.0818 0.063 Uiso 1 1 calc R
C12 C 0.4971(5) 0.4132(5) 0.0880(3) 0.0465(18) Uani 1 1 d .
C2 C 0.6170(6) 0.3028(5) 0.0910(3) 0.059(2) Uani 1 1 d .
C17 C 0.3153(6) 0.4643(5) 0.0618(3) 0.060(2) Uani 1 1 d .
C16 C 0.3668(6) 0.4596(5) 0.1115(3) 0.055(2) Uani 1 1 d .
H16 H 0.3395 0.4736 0.1364 0.065 Uiso 1 1 calc R
C14 C 0.4467(6) 0.4181(5) 0.0388(3) 0.061(2) Uani 1 1 d .
H14 H 0.4741 0.4050 0.0139 0.073 Uiso 1 1 calc R
C6 C 0.7397(7) 0.3569(7) 0.1981(3) 0.074(3) Uani 1 1 d .
H6 H 0.7932 0.3884 0.1973 0.089 Uiso 1 1 calc R
C8 C 0.5997(7) 0.2868(6) 0.0351(3) 0.067(2) Uani 1 1 d .
C5 C 0.7480(8) 0.2789(7) 0.1694(3) 0.077(3) Uani 1 1 d .
N2 N 0.2268(6) 0.4895(6) 0.0491(3) 0.088(3) Uani 1 1 d .
C29 C 0.6992(7) 0.5224(6) 0.1619(4) 0.071(3) Uani 1 1 d .
N1 N 0.5950(7) 0.2351(5) 0.1663(3) 0.084(3) Uani 1 1 d .
O6 O 0.8635(7) 0.1849(6) 0.1795(3) 0.124(3) Uani 1 1 d .
C10 C 0.8520(10) 0.2581(9) 0.1808(4) 0.090(4) Uani 1 1 d .
C7 C 0.7179(7) 0.2905(6) 0.1131(3) 0.070(3) Uani 1 1 d .
O5 O 0.9091(7) 0.3081(8) 0.1902(5) 0.147(4) Uani 1 1 d .
C4 C 0.6919(9) 0.2114(7) 0.1806(4) 0.096(4) Uani 1 1 d .
H4A H 0.7000 0.1636 0.1621 0.115 Uiso 1 1 calc R
H4B H 0.7113 0.1988 0.2159 0.115 Uiso 1 1 calc R
C3 C 0.5629(8) 0.2421(6) 0.1125(4) 0.077(3) Uani 1 1 d .
H3A H 0.4999 0.2583 0.1035 0.093 Uiso 1 1 calc R
H3B H 0.5664 0.1896 0.0977 0.093 Uiso 1 1 calc R
C20 C 0.7521(8) 0.3404(8) 0.2542(4) 0.091(4) Uani 1 1 d .
C22 C 0.8347(11) 0.3501(11) 0.2869(5) 0.139(6) Uani 1 1 d .
H22 H 0.8826 0.3696 0.2757 0.167 Uiso 1 1 calc R
C18 C 0.1902(8) 0.5265(10) 0.0860(4) 0.119(5) Uani 1 1 d .
H18A H 0.2251 0.5735 0.0991 0.179 Uiso 1 1 calc R
H18B H 0.1926 0.4889 0.1125 0.179 Uiso 1 1 calc R
H18C H 0.1286 0.5418 0.0709 0.179 Uiso 1 1 calc R
C19 C 0.1801(8) 0.5048(11) -0.0022(4) 0.124(5) Uani 1 1 d .
H19A H 0.2127 0.5446 -0.0155 0.186 Uiso 1 1 calc R
H19B H 0.1203 0.5244 -0.0044 0.186 Uiso 1 1 calc R
H19C H 0.1761 0.4558 -0.0210 0.186 Uiso 1 1 calc R
C31 C 0.7781(8) 0.5131(8) 0.1382(4) 0.100(4) Uani 1 1 d .
H31A H 0.8219 0.4763 0.1578 0.150 Uiso 1 1 calc R
H31B H 0.8059 0.5647 0.1371 0.150 Uiso 1 1 calc R
H31C H 0.7557 0.4923 0.1049 0.150 Uiso 1 1 calc R
C9 C 0.6141(9) 0.3365(7) -0.0416(4) 0.100(4) Uani 1 1 d .
H9A H 0.5551 0.3525 -0.0612 0.150 Uiso 1 1 calc R
H9B H 0.6238 0.2807 -0.0478 0.150 Uiso 1 1 calc R
H9C H 0.6591 0.3689 -0.0506 0.150 Uiso 1 1 calc R
C32 C 0.6287(9) 0.5795(6) 0.1301(5) 0.092(4) Uani 1 1 d .
H32A H 0.6053 0.5570 0.0973 0.137 Uiso 1 1 calc R
H32B H 0.6562 0.6308 0.1276 0.137 Uiso 1 1 calc R
H32C H 0.5801 0.5866 0.1453 0.137 Uiso 1 1 calc R
C30 C 0.7356(10) 0.5569(8) 0.2148(4) 0.114(5) Uani 1 1 d .
H30A H 0.6861 0.5678 0.2287 0.171 Uiso 1 1 calc R
H30B H 0.7679 0.6060 0.2133 0.171 Uiso 1 1 calc R
H30C H 0.7757 0.5185 0.2354 0.171 Uiso 1 1 calc R
C21 C 0.6825(10) 0.3110(7) 0.2728(4) 0.096(4) Uani 1 1 d .
H21 H 0.6251 0.3044 0.2510 0.115 Uiso 1 1 calc R
C23 C 0.8487(11) 0.3305(10) 0.3388(5) 0.124(5) Uani 1 1 d .
H23 H 0.9050 0.3389 0.3613 0.149 Uiso 1 1 calc R
C25 C 0.7780(12) 0.2988(10) 0.3556(4) 0.120(5) Uani 1 1 d .
C24 C 0.6964(11) 0.2914(8) 0.3231(4) 0.108(5) Uani 1 1 d .
H24 H 0.6481 0.2727 0.3342 0.130 Uiso 1 1 calc R
C28 C 0.5385(11) 0.1815(8) 0.1854(5) 0.141(6) Uani 1 1 d .
H28A H 0.4786 0.2036 0.1786 0.212 Uiso 1 1 calc R
H28B H 0.5632 0.1755 0.2208 0.212 Uiso 1 1 calc R
H28C H 0.5360 0.1298 0.1695 0.212 Uiso 1 1 calc R
C11 C 0.9566(10) 0.1617(11) 0.1816(5) 0.152(7) Uani 1 1 d .
H11A H 0.9561 0.1121 0.1637 0.229 Uiso 1 1 calc R
H11B H 0.9906 0.1546 0.2158 0.229 Uiso 1 1 calc R
H11C H 0.9841 0.2033 0.1667 0.229 Uiso 1 1 calc R
N3 N 0.7928(11) 0.2769(9) 0.4069(4) 0.141(5) Uani 1 1 d .
C26 C 0.7173(14) 0.2477(11) 0.4246(5) 0.156(8) Uani 1 1 d .
H26A H 0.6746 0.2906 0.4230 0.234 Uiso 1 1 calc R
H26B H 0.7394 0.2297 0.4586 0.234 Uiso 1 1 calc R
H26C H 0.6882 0.2037 0.4040 0.234 Uiso 1 1 calc R
C27 C 0.8753(13) 0.2906(12) 0.4402(5) 0.177(9) Uani 1 1 d .
H27A H 0.9093 0.2413 0.4460 0.266 Uiso 1 1 calc R
H27B H 0.8666 0.3098 0.4712 0.266 Uiso 1 1 calc R
H27C H 0.9077 0.3304 0.4268 0.266 Uiso 1 1 calc R
O2 O 0.7709(6) 0.2926(7) 0.0895(3) 0.131(4) Uani 1 1 d .
O3 O 0.5711(7) 0.2250(5) 0.0159(3) 0.112(3) Uani 1 1 d .
C13 C 0.4564(5) 0.4350(5) 0.1259(3) 0.0490(18) Uani 1 1 d .
O1 O 0.4163(4) 0.4645(4) 0.22535(19) 0.0603(15) Uani 1 1 d .
H6A H 0.815(4) 0.131(3) 0.193(2) 0.013(13) Uiso 1 1 d .

loop_
_atom_site_aniso_label
_atom_site_aniso_U_11
_atom_site_aniso_U_22
_atom_site_aniso_U_33
_atom_site_aniso_U_23
_atom_site_aniso_U_13
_atom_site_aniso_U_12
Pt1 0.0559(2) 0.05350(19) 0.03084(16) -0.00309(13) 0.01638(12) 0.00354(15)
P1 0.0605(13) 0.0645(13) 0.0336(10) -0.0061(9) 0.0181(9) 0.0058(10)
O4 0.109(5) 0.075(4) 0.042(3) -0.010(3) 0.036(3) 0.005(4)
C15 0.072(6) 0.086(6) 0.034(4) -0.006(4) 0.011(4) 0.012(5)
C1 0.076(6) 0.052(5) 0.035(4) 0.000(3) 0.025(4) 0.005(4)
C12 0.053(5) 0.049(4) 0.039(4) 0.002(3) 0.015(3) 0.005(3)
C2 0.081(6) 0.059(5) 0.037(4) -0.002(4) 0.018(4) 0.015(4)
C17 0.066(6) 0.069(6) 0.044(5) 0.004(4) 0.012(4) 0.013(4)
C16 0.064(5) 0.066(5) 0.037(4) 0.002(4) 0.018(4) 0.003(4)
C14 0.077(6) 0.076(6) 0.033(4) 0.001(4) 0.018(4) 0.014(5)
C6 0.066(6) 0.109(8) 0.045(5) -0.009(5) 0.011(4) 0.031(6)
C8 0.091(7) 0.063(6) 0.045(5) -0.014(4) 0.018(5) 0.014(5)
C5 0.101(8) 0.087(7) 0.045(5) 0.005(5) 0.021(5) 0.044(6)
N2 0.070(6) 0.144(8) 0.048(5) -0.003(5) 0.010(4) 0.032(6)
C29 0.083(7) 0.083(7) 0.059(6) -0.018(5) 0.036(5) -0.026(6)
N1 0.137(8) 0.064(5) 0.066(5) 0.014(4) 0.052(6) 0.017(5)
O6 0.134(8) 0.124(8) 0.112(7) 0.011(6) 0.030(6) 0.070(7)
C10 0.109(10) 0.088(9) 0.063(7) -0.010(6) 0.008(7) 0.041(8)
C7 0.083(7) 0.081(6) 0.047(5) -0.003(4) 0.019(5) 0.035(5)
O5 0.107(8) 0.160(11) 0.169(11) -0.044(9) 0.028(7) 0.046(7)
C4 0.159(12) 0.079(7) 0.052(6) 0.010(5) 0.031(7) 0.057(8)
C3 0.112(8) 0.052(5) 0.077(7) 0.003(5) 0.042(6) 0.006(5)
C20 0.092(8) 0.118(9) 0.052(6) -0.013(6) 0.002(6) 0.053(7)
C22 0.133(12) 0.199(17) 0.069(8) -0.029(9) 0.000(8) 0.073(12)
C18 0.078(8) 0.202(15) 0.079(8) -0.014(9) 0.023(6) 0.060(9)
C19 0.080(8) 0.220(17) 0.060(7) 0.003(9) -0.003(6) 0.046(10)
C31 0.090(8) 0.137(11) 0.086(8) -0.007(7) 0.047(7) -0.025(8)
C9 0.157(12) 0.104(9) 0.049(6) -0.006(6) 0.047(7) 0.016(8)
C32 0.124(10) 0.062(6) 0.107(9) 0.000(6) 0.062(8) -0.011(6)
C30 0.138(11) 0.135(11) 0.081(8) -0.045(8) 0.051(8) -0.064(9)
C21 0.142(11) 0.104(9) 0.041(5) 0.007(5) 0.023(6) 0.053(8)
C23 0.118(11) 0.183(15) 0.061(8) 0.005(9) 0.006(8) 0.054(11)
C25 0.153(14) 0.145(13) 0.051(7) -0.010(7) 0.010(8) 0.063(11)
C24 0.160(13) 0.112(10) 0.050(6) 0.008(6) 0.024(8) 0.057(9)
C28 0.219(18) 0.096(10) 0.131(12) 0.052(9) 0.085(12) -0.014(10)
C11 0.119(12) 0.220(19) 0.106(11) -0.001(12) 0.010(9) 0.084(13)
N3 0.173(13) 0.175(13) 0.068(7) 0.024(8) 0.019(8) 0.069(11)
C26 0.24(2) 0.161(15) 0.080(10) 0.036(10) 0.068(13) 0.067(15)
C27 0.187(18) 0.23(2) 0.075(10) -0.016(12) -0.029(11) 0.068(16)
O2 0.098(6) 0.240(12) 0.062(5) 0.000(6) 0.033(5) 0.060(7)
O3 0.190(9) 0.083(5) 0.059(4) -0.017(4) 0.024(5) -0.013(6)
C13 0.056(5) 0.056(5) 0.037(4) 0.000(3) 0.017(3) 0.002(4)
O1 0.062(4) 0.091(4) 0.034(3) 0.005(3) 0.022(3) 0.011(3)

loop_
_atom_type_symbol
_atom_type_description
_atom_type_scat_dispersion_real
_atom_type_scat_dispersion_imag
_atom_type_scat_source
C C 0.0033 0.0016 'International Tables Vol C Tables 4.2.6.8 and 6.1.1.4'
H H 0.0000 0.0000 'International Tables Vol C Tables 4.2.6.8 and 6.1.1.4'
N N 0.0061 0.0033 'International Tables Vol C Tables 4.2.6.8 and 6.1.1.4'
O O 0.0106 0.0060 'International Tables Vol C Tables 4.2.6.8 and 6.1.1.4'
P P 0.1023 0.0942 'International Tables Vol C Tables 4.2.6.8 and 6.1.1.4'
Pt Pt -1.7033 8.3905 'International Tables Vol C Tables 4.2.6.8 and 6.1.1.4'

loop_
_geom_angle_atom_site_label_1
_geom_angle_atom_site_label_2
_geom_angle_atom_site_label_3
_geom_angle
_geom_angle_site_symmetry_1
_geom_angle_site_symmetry_3
C13 Pt1 O1 96.2(3) . .
C13 Pt1 O1 169.8(3) . 2_655
O1 Pt1 O1 75.6(3) . 2_655
C13 Pt1 P1 83.2(2) . .
O1 Pt1 P1 177.07(18) . .
O1 Pt1 P1 104.74(16) 2_655 .
C13 Pt1 Pt1 134.6(2) . 2_655
O1 Pt1 Pt1 40.18(15) . 2_655
O1 Pt1 Pt1 39.29(15) 2_655 2_655
P1 Pt1 Pt1 141.11(6) . 2_655
C1 P1 C6 107.7(4) . .
C1 P1 C29 103.9(4) . .
C6 P1 C29 102.6(5) . .
C1 P1 Pt1 107.0(3) . .
C6 P1 Pt1 122.8(3) . .
C29 P1 Pt1 111.3(3) . .
C8 O4 C9 117.7(8) . .
C14 C15 C17 120.3(8) . .
C12 C1 C2 116.0(7) . .
C12 C1 P1 104.8(5) . .
C2 C1 P1 116.3(6) . .
C14 C12 C13 118.9(7) . .
C14 C12 C1 121.5(7) . .
C13 C12 C1 119.6(7) . .
C7 C2 C1 106.8(7) . .
C7 C2 C3 110.9(8) . .
C1 C2 C3 112.5(7) . .
C7 C2 C8 105.4(7) . .
C1 C2 C8 112.3(7) . .
C3 C2 C8 108.8(8) . .
N2 C17 C16 121.8(8) . .
N2 C17 C15 121.4(8) . .
C16 C17 C15 116.9(8) . .
C13 C16 C17 123.6(8) . .
C15 C14 C12 122.5(8) . .
C20 C6 C5 111.8(9) . .
C20 C6 P1 115.2(6) . .
C5 C6 P1 115.5(6) . .
O3 C8 O4 123.4(9) . .
O3 C8 C2 123.4(10) . .
O4 C8 C2 113.2(8) . .
C4 C5 C7 106.2(9) . .
C4 C5 C6 112.6(9) . .
C7 C5 C6 112.5(8) . .
C4 C5 C10 113.8(10) . .
C7 C5 C10 104.2(8) . .
C6 C5 C10 107.4(9) . .
C17 N2 C18 119.9(8) . .
C17 N2 C19 120.1(8) . .
C18 N2 C19 116.7(9) . .
C32 C29 C30 110.0(10) . .
C32 C29 C31 109.3(9) . .
C30 C29 C31 108.9(9) . .
C32 C29 P1 108.3(7) . .
C30 C29 P1 107.4(7) . .
C31 C29 P1 112.9(8) . .
C28 N1 C3 111.1(10) . .
C28 N1 C4 113.5(10) . .
C3 N1 C4 109.5(8) . .
C10 O6 C11 113.7(14) . .
O5 C10 O6 126.6(14) . .
O5 C10 C5 122.7(12) . .
O6 C10 C5 110.7(13) . .
O2 C7 C2 123.6(9) . .
O2 C7 C5 121.0(10) . .
C2 C7 C5 115.3(8) . .
N1 C4 C5 109.8(8) . .
N1 C3 C2 112.9(9) . .
C22 C20 C21 117.8(12) . .
C22 C20 C6 119.5(13) . .
C21 C20 C6 122.6(10) . .
C20 C22 C23 120.2(16) . .
C24 C21 C20 121.9(13) . .
C25 C23 C22 120.2(14) . .
C24 C25 C23 118.7(13) . .
C24 C25 N3 121.2(17) . .
C23 C25 N3 120.1(15) . .
C25 C24 C21 121.2(15) . .
C27 N3 C25 120.0(17) . .
C27 N3 C26 120.0(14) . .
C25 N3 C26 119.7(15) . .
C16 C13 C12 117.8(7) . .
C16 C13 Pt1 119.6(5) . .
C12 C13 Pt1 122.3(6) . .
Pt1 O1 Pt1 100.5(2) . 2_655

loop_
_geom_bond_atom_site_label_1
_geom_bond_atom_site_label_2
_geom_bond_distance
_geom_bond_site_symmetry_2
Pt1 C13 2.002(8) .
Pt1 O1 2.073(5) .
Pt1 O1 2.112(5) 2_655
Pt1 P1 2.179(2) .
Pt1 Pt1 3.2185(6) 2_655
P1 C1 1.861(8) .
P1 C6 1.874(9) .
P1 C29 1.880(10) .
O4 C8 1.304(11) .
O4 C9 1.443(10) .
C15 C14 1.369(12) .
C15 C17 1.401(12) .
C1 C12 1.521(11) .
C1 C2 1.521(11) .
C12 C14 1.379(11) .
C12 C13 1.411(10) .
C2 C7 1.517(13) .
C2 C3 1.527(13) .
C2 C8 1.530(11) .
C17 N2 1.373(11) .
C17 C16 1.397(11) .
C16 C13 1.384(11) .
C6 C20 1.544(14) .
C6 C5 1.544(13) .
C8 O3 1.183(11) .
C5 C4 1.495(16) .
C5 C7 1.518(12) .
C5 C10 1.580(16) .
N2 C18 1.433(12) .
N2 C19 1.435(13) .
C29 C32 1.527(15) .
C29 C30 1.534(14) .
C29 C31 1.537(13) .
N1 C28 1.441(14) .
N1 C3 1.446(12) .
N1 C4 1.485(14) .
O6 C10 1.228(14) .
O6 C11 1.467(15) .
C10 O5 1.182(16) .
C7 O2 1.178(12) .
C20 C22 1.354(17) .
C20 C21 1.396(17) .
C22 C23 1.440(18) .
C21 C24 1.395(14) .
C23 C25 1.39(2) .
C25 C24 1.337(19) .
C25 N3 1.431(16) .
N3 C27 1.37(2) .
N3 C26 1.46(2) .
O1 Pt1 2.112(5) 2_655
